data_7011419
loop_
_publ_author_name
'Yeh, Chen-Yu'
'Chou, Chung-Hsien'
'Pan, Kun-Chih'
'Wang, Chih-Chieh'
'Lee, Gene-Hsiang'
'Su, Y. Oliver'
'Peng, Shie-Ming'

_publ_section_title
;
 Linear pentacobalt complexes: synthesis, structures, and physical
 properties of neutral and one-electron oxidation compounds
;
_journal_issue 13
_journal_name_full 'Journal of the Chemical Society, Dalton Transactions'
_journal_page_first 2670
_journal_paper_doi 10.1039/b111462j
_journal_year 2002
_chemical_formula_sum 'C62 H44 Cl Co5 N22 O4 S2'
_chemical_formula_weight 1555.41
_chemical_name_systematic
; 
? 
;
_space_group_IT_number 61
_symmetry_cell_setting orthorhombic
_symmetry_space_group_name_Hall '-P 2ac 2ab'
_symmetry_space_group_name_H-M 'P b c a'
_atom_sites_solution_hydrogens geom
_atom_sites_solution_primary direct
_atom_sites_solution_secondary difmap
_audit_creation_method SHELXL-97
_cell_angle_alpha 90.00
_cell_angle_beta 90.00
_cell_angle_gamma 90.00
_cell_formula_units_Z 8
_cell_length_a 17.6284(3)
_cell_length_b 17.1624(3)
_cell_length_c 40.0873(7)
_cell_measurement_reflns_used all
_cell_measurement_temperature 150(1)
_cell_measurement_theta_max 27.55
_cell_measurement_theta_min 1.23
_cell_volume 12128.2(4)
_computing_cell_refinement DENZO-SMN
_computing_data_collection 'NONIUS COLLECT'
_computing_data_reduction DENZO-SMN
_computing_molecular_graphics SHELXTL
_computing_publication_material SHELXTL
_computing_structure_refinement 'SHELXL-97 (Sheldrick, 1997)'
_computing_structure_solution 'SHELXS-97 (Sheldrick, 1990)'
_diffrn_ambient_temperature 150(1)
_diffrn_measured_fraction_theta_full 0.854
_diffrn_measured_fraction_theta_max 0.954
_diffrn_measurement_device_type 'NONIUS KappaCCD'
_diffrn_measurement_method 'phi and omega scans'
_diffrn_radiation_monochromator graphite
_diffrn_radiation_source 'fine-focus sealed tube'
_diffrn_radiation_type MoK\a
_diffrn_radiation_wavelength 0.71073
_diffrn_reflns_av_R_equivalents 0.0647
_diffrn_reflns_av_sigmaI/netI 0.0608
_diffrn_reflns_limit_h_max 20
_diffrn_reflns_limit_h_min -20
_diffrn_reflns_limit_k_max 19
_diffrn_reflns_limit_k_min -13
_diffrn_reflns_limit_l_max 47
_diffrn_reflns_limit_l_min -45
_diffrn_reflns_number 27753
_diffrn_reflns_theta_full 25.00
_diffrn_reflns_theta_max 25.00
_diffrn_reflns_theta_min 1.54
_diffrn_standards_decay_% 0
_exptl_absorpt_coefficient_mu 1.523
_exptl_absorpt_correction_T_max 0.885
_exptl_absorpt_correction_T_min 0.619
_exptl_absorpt_correction_type multi-scan
_exptl_crystal_colour black
_exptl_crystal_density_diffrn 1.704
_exptl_crystal_density_meas ?
_exptl_crystal_density_method 'not measured'
_exptl_crystal_description plate
_exptl_crystal_F_000 6288
_exptl_crystal_size_max 0.30
_exptl_crystal_size_mid 0.30
_exptl_crystal_size_min 0.10
_refine_diff_density_max 1.317
_refine_diff_density_min -1.454
_refine_diff_density_rms 0.314
_refine_ls_extinction_coef 0.00285(16)
_refine_ls_extinction_expression Fc^*^=kFc[1+0.001xFc^2^\l^3^/sin(2\q)]^-1/4^
_refine_ls_extinction_method SHELXL
_refine_ls_goodness_of_fit_ref 1.149
_refine_ls_hydrogen_treatment mixed
_refine_ls_matrix_type full
_refine_ls_number_parameters 866
_refine_ls_number_reflns 9118
_refine_ls_number_restraints 0
_refine_ls_restrained_S_all 1.149
_refine_ls_R_factor_all 0.0895
_refine_ls_R_factor_gt 0.0581
_refine_ls_shift/su_max 0.010
_refine_ls_shift/su_mean 0.001
_refine_ls_structure_factor_coef Fsqd
_refine_ls_weighting_details 'calc w=1/[\s^2^(Fo^2^)+(0.0934P)^2^+10.6310P] where P=(Fo^2^+2Fc^2^)/3'
_refine_ls_weighting_scheme calc
_refine_ls_wR_factor_gt 0.1444
_refine_ls_wR_factor_ref 0.1684
_reflns_number_gt 6778
_reflns_number_total 9118
_reflns_threshold_expression >2sigma(I)
_cod_data_source_file b111462j.txt
_cod_data_source_block '[Co5(tpda)4(NCS)2](ClO4)'
_cod_depositor_comments
;
The following automatic conversions were performed:
'_symmetry_cell_setting' value 'Orthorhombic' changed to 'orthorhombic'
according to '/home/saulius/struct/CIF-dictionaries/cif_core.dic'
dictionary named 'cif_core.dic' version 2.4.1 from 2010-06-29.

Automatic conversion script
Id: cif_fix_enum 1527 2010-12-29 10:47:43Z saulius 

The following automatic conversions were performed:

'_exptl_crystal_density_meas' value 'not_measured' was changed to '?'
- the value is perceived as not measured.

Automatic conversion script
Id: cif_fix_values 3008 2015-01-20 13:52:24Z robertas 
;
_cod_original_sg_symbol_H-M Pbca
_cod_database_code 7011419

loop_
_symmetry_equiv_pos_as_xyz
'x, y, z'
'-x+1/2, -y, z+1/2'
'-x, y+1/2, -z+1/2'
'x+1/2, -y+1/2, -z'
'-x, -y, -z'
'x-1/2, y, -z-1/2'
'x, -y-1/2, z-1/2'
'-x-1/2, y-1/2, z'

loop_
_atom_site_label
_atom_site_type_symbol
_atom_site_fract_x
_atom_site_fract_y
_atom_site_fract_z
_atom_site_U_iso_or_equiv
_atom_site_adp_type
_atom_site_occupancy
_atom_site_symmetry_multiplicity
_atom_site_calc_flag
_atom_site_refinement_flags
_atom_site_disorder_assembly
_atom_site_disorder_group
Co1 Co 0.37050(4) 0.33819(5) 0.059872(18) 0.0231(2) Uani 1 1 d . . .
Co2 Co 0.42815(4) 0.24577(4) 0.092434(18) 0.0197(2) Uani 1 1 d . . .
Co3 Co 0.48736(4) 0.15716(4) 0.124035(17) 0.0187(2) Uani 1 1 d . . .
Co4 Co 0.54636(4) 0.06742(5) 0.155380(18) 0.0199(2) Uani 1 1 d . . .
Co5 Co 0.60648(4) -0.02168(5) 0.188087(18) 0.0224(2) Uani 1 1 d . . .
S1 S 0.27197(11) 0.54144(12) -0.01094(5) 0.0529(5) Uani 1 1 d . . .
S2 S 0.70566(12) -0.21728(12) 0.26027(5) 0.0535(5) Uani 1 1 d . . .
N1 N 0.2802(2) 0.2707(3) 0.06281(11) 0.0241(11) Uani 1 1 d . . .
N2 N 0.3329(2) 0.2103(3) 0.10849(11) 0.0214(11) Uani 1 1 d . . .
N3 N 0.3977(2) 0.1496(3) 0.15156(11) 0.0192(11) Uani 1 1 d . . .
N4 N 0.4757(2) 0.0893(3) 0.18987(11) 0.0212(11) Uani 1 1 d . . .
N5 N 0.5642(2) 0.0369(3) 0.22627(11) 0.0242(11) Uani 1 1 d . . .
N6 N 0.4672(2) 0.3952(3) 0.06195(11) 0.0233(11) Uani 1 1 d . . .
N7 N 0.5250(2) 0.2803(3) 0.07718(11) 0.0217(11) Uani 1 1 d . . .
N8 N 0.5772(2) 0.1654(3) 0.09679(10) 0.0188(11) Uani 1 1 d . . .
N9 N 0.6161(2) 0.0495(3) 0.11997(11) 0.0208(11) Uani 1 1 d . . .
N10 N 0.6411(2) -0.0678(3) 0.14586(11) 0.0214(11) Uani 1 1 d . . .
N11 N 0.4070(3) 0.2755(3) 0.02187(11) 0.0234(11) Uani 1 1 d . . .
N12 N 0.4239(2) 0.1710(3) 0.05757(11) 0.0194(10) Uani 1 1 d . . .
N13 N 0.4500(2) 0.0741(3) 0.09582(11) 0.0197(11) Uani 1 1 d . . .
N14 N 0.4817(2) -0.0108(3) 0.13846(11) 0.0223(11) Uani 1 1 d . . .
N15 N 0.5111(2) -0.0807(3) 0.18606(11) 0.0232(11) Uani 1 1 d . . .
N16 N 0.3420(3) 0.3896(3) 0.10217(11) 0.0244(11) Uani 1 1 d . . .
N17 N 0.4344(2) 0.3169(3) 0.12866(11) 0.0204(11) Uani 1 1 d . . .
N18 N 0.5254(2) 0.2388(3) 0.15264(11) 0.0199(11) Uani 1 1 d . . .
N19 N 0.6107(2) 0.1479(3) 0.17219(11) 0.0215(11) Uani 1 1 d . . .
N20 N 0.6942(2) 0.0490(3) 0.18650(11) 0.0245(12) Uani 1 1 d . . .
N21 N 0.3175(3) 0.4212(3) 0.03027(12) 0.0304(12) Uani 1 1 d . . .
N22 N 0.6606(3) -0.1022(3) 0.21686(13) 0.0298(12) Uani 1 1 d . . .
C1 C 0.2254(3) 0.2752(4) 0.03875(14) 0.0279(14) Uani 1 1 d . . .
H1A H 0.2324 0.3112 0.0210 0.033 Uiso 1 1 calc R . .
C2 C 0.1615(3) 0.2308(4) 0.03882(15) 0.0323(15) Uani 1 1 d . . .
H2A H 0.1240 0.2372 0.0220 0.039 Uiso 1 1 calc R . .
C3 C 0.1523(3) 0.1763(4) 0.06388(15) 0.0342(16) Uani 1 1 d . . .
H3A H 0.1082 0.1445 0.0645 0.041 Uiso 1 1 calc R . .
C4 C 0.2074(3) 0.1685(4) 0.08787(14) 0.0271(14) Uani 1 1 d . . .
H4A H 0.2019 0.1307 0.1050 0.032 Uiso 1 1 calc R . .
C5 C 0.2720(3) 0.2166(3) 0.08710(14) 0.0239(14) Uani 1 1 d . . .
C6 C 0.3298(3) 0.1765(3) 0.13979(14) 0.0211(13) Uani 1 1 d . . .
C7 C 0.2656(3) 0.1720(3) 0.16039(13) 0.0232(13) Uani 1 1 d . . .
H7A H 0.2185 0.1929 0.1532 0.028 Uiso 1 1 calc R . .
C8 C 0.2714(3) 0.1370(3) 0.19109(14) 0.0259(14) Uani 1 1 d . . .
H8A H 0.2278 0.1336 0.2049 0.031 Uiso 1 1 calc R . .
C9 C 0.3401(3) 0.1063(3) 0.20233(14) 0.0257(14) Uani 1 1 d . . .
H9A H 0.3435 0.0798 0.2231 0.031 Uiso 1 1 calc R . .
C10 C 0.4036(3) 0.1160(3) 0.18196(14) 0.0210(13) Uani 1 1 d . . .
C11 C 0.5031(3) 0.0859(3) 0.22205(13) 0.0210(13) Uani 1 1 d . . .
C12 C 0.4776(3) 0.1314(4) 0.24864(14) 0.0275(14) Uani 1 1 d . . .
H12A H 0.4360 0.1659 0.2455 0.033 Uiso 1 1 calc R . .
C13 C 0.5117(3) 0.1270(4) 0.27921(14) 0.0298(15) Uani 1 1 d . . .
H13A H 0.4943 0.1580 0.2973 0.036 Uiso 1 1 calc R . .
C14 C 0.5725(3) 0.0761(4) 0.28337(15) 0.0317(15) Uani 1 1 d . . .
H14A H 0.5964 0.0707 0.3045 0.038 Uiso 1 1 calc R . .
C15 C 0.5972(3) 0.0342(3) 0.25679(14) 0.0268(14) Uani 1 1 d . . .
H15A H 0.6399 0.0012 0.2597 0.032 Uiso 1 1 calc R . .
C16 C 0.4681(4) 0.4743(4) 0.05865(17) 0.0382(17) Uani 1 1 d . . .
H16A H 0.4231 0.4998 0.0516 0.046 Uiso 1 1 calc R . .
C17 C 0.5307(4) 0.5183(4) 0.0651(2) 0.052(2) Uani 1 1 d . . .
H17A H 0.5298 0.5730 0.0615 0.062 Uiso 1 1 calc R . .
C18 C 0.5967(4) 0.4815(4) 0.0770(2) 0.052(2) Uani 1 1 d . . .
H18A H 0.6400 0.5114 0.0829 0.062 Uiso 1 1 calc R . .
C19 C 0.5976(3) 0.4021(4) 0.08011(17) 0.0368(16) Uani 1 1 d . . .
H19A H 0.6422 0.3762 0.0875 0.044 Uiso 1 1 calc R . .
C20 C 0.5317(3) 0.3590(3) 0.07222(14) 0.0246(14) Uani 1 1 d . . .
C21 C 0.5854(3) 0.2301(3) 0.07718(14) 0.0232(13) Uani 1 1 d . . .
C22 C 0.6502(3) 0.2384(3) 0.05701(14) 0.0263(14) Uani 1 1 d . . .
H22A H 0.6554 0.2817 0.0424 0.032 Uiso 1 1 calc R . .
C23 C 0.7062(3) 0.1820(4) 0.05889(14) 0.0312(15) Uani 1 1 d . . .
H23A H 0.7511 0.1879 0.0460 0.037 Uiso 1 1 calc R . .
C24 C 0.6980(3) 0.1174(4) 0.07908(14) 0.0271(14) Uani 1 1 d . . .
H24A H 0.7369 0.0793 0.0803 0.032 Uiso 1 1 calc R . .
C25 C 0.6317(3) 0.1092(3) 0.09769(13) 0.0219(13) Uani 1 1 d . . .
C26 C 0.6433(3) -0.0250(3) 0.11684(13) 0.0225(13) Uani 1 1 d . . .
C27 C 0.6671(3) -0.0588(4) 0.08686(15) 0.0290(15) Uani 1 1 d . . .
H27A H 0.6685 -0.0285 0.0670 0.035 Uiso 1 1 calc R . .
C28 C 0.6885(3) -0.1355(4) 0.08616(15) 0.0286(14) Uani 1 1 d . . .
H28A H 0.7054 -0.1585 0.0659 0.034 Uiso 1 1 calc R . .
C29 C 0.6854(3) -0.1795(4) 0.11514(15) 0.0327(15) Uani 1 1 d . . .
H29A H 0.7002 -0.2327 0.1152 0.039 Uiso 1 1 calc R . .
C30 C 0.6604(3) -0.1441(3) 0.14383(15) 0.0265(14) Uani 1 1 d . . .
H30A H 0.6563 -0.1750 0.1634 0.032 Uiso 1 1 calc R . .
C31 C 0.4131(3) 0.3082(4) -0.00904(14) 0.0303(15) Uani 1 1 d . . .
H31A H 0.4011 0.3619 -0.0114 0.036 Uiso 1 1 calc R . .
C32 C 0.4354(3) 0.2682(4) -0.03664(15) 0.0341(16) Uani 1 1 d . . .
H32A H 0.4354 0.2923 -0.0580 0.041 Uiso 1 1 calc R . .
C33 C 0.4585(3) 0.1907(4) -0.03288(14) 0.0300(15) Uani 1 1 d . . .
H33A H 0.4767 0.1620 -0.0515 0.036 Uiso 1 1 calc R . .
C34 C 0.4544(3) 0.1571(4) -0.00230(14) 0.0281(14) Uani 1 1 d . . .
H34A H 0.4700 0.1045 0.0005 0.034 Uiso 1 1 calc R . .
C35 C 0.4275(3) 0.1994(4) 0.02547(13) 0.0235(13) Uani 1 1 d . . .
C36 C 0.4221(3) 0.0927(3) 0.06495(13) 0.0205(13) Uani 1 1 d . . .
C37 C 0.3910(3) 0.0343(3) 0.04497(14) 0.0249(14) Uani 1 1 d . . .
H37A H 0.3686 0.0468 0.0241 0.030 Uiso 1 1 calc R . .
C38 C 0.3933(3) -0.0415(4) 0.05587(14) 0.0290(15) Uani 1 1 d . . .
H38A H 0.3735 -0.0815 0.0420 0.035 Uiso 1 1 calc R . .
C39 C 0.4238(3) -0.0612(4) 0.08657(14) 0.0250(14) Uani 1 1 d . . .
H39A H 0.4268 -0.1140 0.0935 0.030 Uiso 1 1 calc R . .
C40 C 0.4502(3) -0.0010(3) 0.10711(14) 0.0198(13) Uani 1 1 d . . .
C41 C 0.4618(3) -0.0699(3) 0.16019(14) 0.0221(13) Uani 1 1 d . . .
C42 C 0.3938(3) -0.1120(4) 0.15955(14) 0.0274(14) Uani 1 1 d . . .
H42A H 0.3609 -0.1075 0.1409 0.033 Uiso 1 1 calc R . .
C43 C 0.3744(3) -0.1591(4) 0.18530(15) 0.0304(15) Uani 1 1 d . . .
H43A H 0.3272 -0.1858 0.1850 0.037 Uiso 1 1 calc R . .
C44 C 0.4239(3) -0.1684(4) 0.21245(15) 0.0306(15) Uani 1 1 d . . .
H44A H 0.4112 -0.2009 0.2308 0.037 Uiso 1 1 calc R . .
C45 C 0.4909(3) -0.1287(4) 0.21139(15) 0.0289(14) Uani 1 1 d . . .
H45A H 0.5254 -0.1352 0.2294 0.035 Uiso 1 1 calc R . .
C46 C 0.2841(3) 0.4426(3) 0.10306(15) 0.0258(14) Uani 1 1 d . . .
H46A H 0.2592 0.4555 0.0828 0.031 Uiso 1 1 calc R . .
C47 C 0.2607(3) 0.4776(3) 0.13158(15) 0.0303(14) Uani 1 1 d . . .
H47A H 0.2222 0.5163 0.1310 0.036 Uiso 1 1 calc R . .
C48 C 0.2939(3) 0.4561(4) 0.16165(15) 0.0314(15) Uani 1 1 d . . .
H48A H 0.2766 0.4781 0.1820 0.038 Uiso 1 1 calc R . .
C49 C 0.3514(3) 0.4031(3) 0.16161(14) 0.0259(14) Uani 1 1 d . . .
H49A H 0.3739 0.3872 0.1820 0.031 Uiso 1 1 calc R . .
C50 C 0.3771(3) 0.3722(3) 0.13139(14) 0.0216(13) Uani 1 1 d . . .
C51 C 0.4920(3) 0.3103(3) 0.15207(13) 0.0217(13) Uani 1 1 d . . .
C52 C 0.5201(3) 0.3705(4) 0.17204(14) 0.0285(14) Uani 1 1 d . . .
H52A H 0.4995 0.4216 0.1707 0.034 Uiso 1 1 calc R . .
C53 C 0.5794(3) 0.3534(4) 0.19401(15) 0.0304(15) Uani 1 1 d . . .
H53A H 0.5978 0.3930 0.2084 0.036 Uiso 1 1 calc R . .
C54 C 0.6114(3) 0.2813(4) 0.19526(14) 0.0261(14) Uani 1 1 d . . .
H54A H 0.6509 0.2705 0.2107 0.031 Uiso 1 1 calc R . .
C55 C 0.5856(3) 0.2232(3) 0.17358(14) 0.0232(13) Uani 1 1 d . . .
C56 C 0.6845(3) 0.1259(3) 0.17973(13) 0.0233(13) Uani 1 1 d . . .
C57 C 0.7477(3) 0.1763(4) 0.17756(16) 0.0339(15) Uani 1 1 d . . .
H57A H 0.7410 0.2300 0.1727 0.041 Uiso 1 1 calc R . .
C58 C 0.8192(3) 0.1462(4) 0.18265(18) 0.0431(18) Uani 1 1 d . . .
H58A H 0.8622 0.1794 0.1819 0.052 Uiso 1 1 calc R . .
C59 C 0.8282(4) 0.0678(4) 0.18881(18) 0.0452(19) Uani 1 1 d . . .
H59A H 0.8773 0.0461 0.1916 0.054 Uiso 1 1 calc R . .
C60 C 0.7651(3) 0.0219(4) 0.19081(16) 0.0345(16) Uani 1 1 d . . .
H60A H 0.7717 -0.0320 0.1955 0.041 Uiso 1 1 calc R . .
C61 C 0.2987(3) 0.4699(4) 0.01338(15) 0.0298(15) Uani 1 1 d . . .
C62 C 0.6796(3) -0.1489(4) 0.23463(16) 0.0310(15) Uani 1 1 d . . .
Cl1 Cl 0.49829(11) 0.70589(12) 0.13049(4) 0.0501(5) Uani 1 1 d . . .
O1 O 0.4345(4) 0.6581(4) 0.14037(16) 0.103(3) Uani 1 1 d . . .
O2 O 0.5276(3) 0.7455(3) 0.15843(12) 0.0568(14) Uani 1 1 d . . .
O3 O 0.5565(4) 0.6558(4) 0.11713(15) 0.089(2) Uani 1 1 d . . .
O4 O 0.4742(3) 0.7602(3) 0.10530(13) 0.0654(16) Uani 1 1 d . . .

loop_
_atom_site_aniso_label
_atom_site_aniso_U_11
_atom_site_aniso_U_22
_atom_site_aniso_U_33
_atom_site_aniso_U_23
_atom_site_aniso_U_13
_atom_site_aniso_U_12
Co1 0.0214(5) 0.0210(5) 0.0267(4) 0.0010(3) 0.0002(3) 0.0031(4)
Co2 0.0166(4) 0.0187(5) 0.0239(4) 0.0002(3) 0.0006(3) 0.0007(3)
Co3 0.0148(4) 0.0191(5) 0.0222(4) -0.0004(3) 0.0008(3) -0.0002(3)
Co4 0.0161(4) 0.0199(5) 0.0236(4) 0.0006(3) 0.0013(3) 0.0009(3)
Co5 0.0181(4) 0.0230(5) 0.0260(4) 0.0023(3) -0.0005(3) 0.0011(4)
S1 0.0533(12) 0.0576(14) 0.0479(11) 0.0227(10) -0.0004(9) 0.0121(10)
S2 0.0694(14) 0.0443(13) 0.0467(11) 0.0127(9) -0.0118(9) 0.0066(10)
N1 0.020(3) 0.027(3) 0.025(3) -0.001(2) 0.001(2) 0.005(2)
N2 0.015(2) 0.022(3) 0.027(3) -0.002(2) -0.0040(19) 0.000(2)
N3 0.014(2) 0.017(3) 0.027(3) 0.000(2) 0.0006(18) 0.000(2)
N4 0.017(3) 0.024(3) 0.023(2) -0.001(2) -0.0022(19) 0.003(2)
N5 0.020(3) 0.028(3) 0.025(3) 0.001(2) -0.0012(19) -0.003(2)
N6 0.021(3) 0.013(3) 0.036(3) 0.001(2) 0.003(2) 0.002(2)
N7 0.014(2) 0.022(3) 0.029(3) 0.001(2) -0.0024(19) -0.001(2)
N8 0.016(2) 0.020(3) 0.021(2) 0.003(2) -0.0005(18) -0.001(2)
N9 0.019(3) 0.020(3) 0.023(2) 0.002(2) 0.0011(19) 0.005(2)
N10 0.016(2) 0.020(3) 0.028(3) -0.001(2) -0.0001(19) -0.002(2)
N11 0.023(3) 0.022(3) 0.025(3) 0.001(2) 0.001(2) 0.000(2)
N12 0.021(3) 0.015(3) 0.022(2) -0.002(2) -0.0028(19) 0.001(2)
N13 0.017(3) 0.016(3) 0.025(3) -0.001(2) 0.0011(19) 0.003(2)
N14 0.019(3) 0.023(3) 0.025(3) 0.001(2) 0.0023(19) -0.001(2)
N15 0.020(3) 0.025(3) 0.025(3) -0.001(2) 0.005(2) -0.002(2)
N16 0.023(3) 0.020(3) 0.031(3) -0.001(2) 0.002(2) -0.002(2)
N17 0.014(2) 0.020(3) 0.026(3) -0.003(2) 0.0014(19) 0.004(2)
N18 0.016(2) 0.020(3) 0.024(3) 0.000(2) 0.0000(18) 0.000(2)
N19 0.015(3) 0.022(3) 0.027(3) 0.000(2) -0.0010(19) 0.000(2)
N20 0.010(3) 0.029(3) 0.035(3) 0.001(2) -0.0023(19) 0.002(2)
N21 0.032(3) 0.027(3) 0.032(3) 0.000(3) 0.002(2) 0.007(3)
N22 0.027(3) 0.030(3) 0.032(3) -0.001(3) 0.002(2) -0.003(3)
C1 0.024(3) 0.032(4) 0.028(3) -0.001(3) -0.003(2) 0.002(3)
C2 0.024(4) 0.043(4) 0.029(3) -0.002(3) -0.007(3) 0.006(3)
C3 0.026(4) 0.035(4) 0.042(4) -0.001(3) -0.006(3) -0.007(3)
C4 0.021(3) 0.031(4) 0.029(3) 0.001(3) -0.002(2) 0.000(3)
C5 0.023(3) 0.021(4) 0.027(3) -0.004(3) 0.007(2) 0.006(3)
C6 0.016(3) 0.018(3) 0.029(3) -0.007(3) 0.000(2) -0.001(3)
C7 0.017(3) 0.023(3) 0.029(3) -0.002(3) -0.003(2) 0.003(3)
C8 0.018(3) 0.029(4) 0.030(3) -0.010(3) 0.000(2) -0.008(3)
C9 0.021(3) 0.030(4) 0.027(3) 0.001(3) 0.003(2) -0.005(3)
C10 0.020(3) 0.011(3) 0.032(3) -0.006(3) -0.001(2) -0.006(3)
C11 0.022(3) 0.018(3) 0.023(3) 0.001(2) 0.003(2) -0.004(3)
C12 0.021(3) 0.029(4) 0.032(3) 0.003(3) 0.003(2) 0.004(3)
C13 0.029(4) 0.034(4) 0.026(3) 0.000(3) 0.002(3) -0.002(3)
C14 0.028(4) 0.042(4) 0.026(3) 0.001(3) -0.005(3) -0.004(3)
C15 0.025(3) 0.027(4) 0.029(3) 0.005(3) -0.004(2) -0.004(3)
C16 0.034(4) 0.020(4) 0.061(5) 0.002(3) 0.007(3) 0.003(3)
C17 0.043(5) 0.018(4) 0.095(6) 0.002(4) 0.011(4) -0.006(4)
C18 0.033(4) 0.031(5) 0.092(6) -0.001(4) 0.003(4) -0.007(4)
C19 0.022(4) 0.028(4) 0.060(4) 0.000(3) 0.007(3) 0.001(3)
C20 0.026(3) 0.014(4) 0.034(3) -0.003(3) 0.008(3) -0.001(3)
C21 0.018(3) 0.022(4) 0.030(3) -0.004(3) 0.000(2) -0.002(3)
C22 0.027(3) 0.022(4) 0.031(3) 0.003(3) 0.001(2) 0.000(3)
C23 0.026(3) 0.033(4) 0.035(3) -0.002(3) 0.013(3) -0.003(3)
C24 0.020(3) 0.026(4) 0.035(3) 0.000(3) 0.007(2) 0.005(3)
C25 0.020(3) 0.022(4) 0.024(3) -0.006(3) 0.001(2) -0.002(3)
C26 0.014(3) 0.027(4) 0.027(3) 0.002(3) -0.004(2) -0.001(3)
C27 0.019(3) 0.036(4) 0.033(3) -0.003(3) 0.002(2) 0.002(3)
C28 0.024(3) 0.030(4) 0.032(3) -0.005(3) 0.005(3) 0.001(3)
C29 0.032(4) 0.023(4) 0.043(4) -0.001(3) -0.001(3) 0.004(3)
C30 0.023(3) 0.022(4) 0.035(3) 0.008(3) 0.000(3) 0.001(3)
C31 0.029(3) 0.031(4) 0.031(3) 0.003(3) 0.000(3) 0.002(3)
C32 0.043(4) 0.029(4) 0.031(3) 0.003(3) 0.003(3) 0.000(3)
C33 0.031(3) 0.032(4) 0.027(3) -0.002(3) 0.004(3) 0.000(3)
C34 0.027(3) 0.025(4) 0.032(3) -0.002(3) 0.003(3) 0.001(3)
C35 0.015(3) 0.030(4) 0.026(3) -0.001(3) -0.001(2) -0.003(3)
C36 0.012(3) 0.022(4) 0.028(3) -0.002(3) 0.002(2) 0.007(3)
C37 0.024(3) 0.023(4) 0.027(3) -0.001(3) -0.003(2) 0.001(3)
C38 0.031(4) 0.028(4) 0.027(3) -0.003(3) 0.002(3) -0.006(3)
C39 0.025(3) 0.024(4) 0.026(3) -0.002(3) 0.005(2) 0.001(3)
C40 0.011(3) 0.018(3) 0.031(3) -0.003(3) 0.003(2) 0.005(2)
C41 0.021(3) 0.016(3) 0.029(3) -0.002(3) 0.004(2) 0.002(3)
C42 0.016(3) 0.035(4) 0.031(3) 0.002(3) 0.001(2) -0.004(3)
C43 0.026(3) 0.028(4) 0.038(4) 0.001(3) 0.006(3) -0.009(3)
C44 0.029(4) 0.032(4) 0.030(3) 0.004(3) 0.007(3) -0.004(3)
C45 0.031(4) 0.027(4) 0.030(3) 0.002(3) 0.006(3) 0.002(3)
C46 0.025(3) 0.013(3) 0.039(3) 0.004(3) -0.001(3) 0.001(3)
C47 0.025(3) 0.019(4) 0.047(4) -0.003(3) 0.002(3) 0.003(3)
C48 0.032(4) 0.031(4) 0.032(3) -0.008(3) 0.000(3) 0.003(3)
C49 0.028(3) 0.022(4) 0.027(3) -0.003(3) 0.001(2) 0.002(3)
C50 0.022(3) 0.009(3) 0.033(3) 0.002(3) 0.005(2) -0.004(3)
C51 0.017(3) 0.022(4) 0.026(3) 0.001(3) 0.001(2) -0.005(3)
C52 0.021(3) 0.027(4) 0.037(3) -0.003(3) -0.004(3) 0.001(3)
C53 0.025(3) 0.030(4) 0.037(4) -0.007(3) -0.003(3) -0.004(3)
C54 0.023(3) 0.028(4) 0.028(3) 0.005(3) -0.002(2) -0.001(3)
C55 0.021(3) 0.024(4) 0.025(3) 0.003(3) 0.001(2) -0.002(3)
C56 0.020(3) 0.022(4) 0.028(3) 0.000(3) -0.003(2) 0.000(3)
C57 0.022(3) 0.030(4) 0.050(4) 0.008(3) -0.003(3) -0.004(3)
C58 0.016(4) 0.041(5) 0.073(5) 0.008(4) 0.002(3) -0.005(3)
C59 0.017(4) 0.041(5) 0.077(5) 0.007(4) -0.006(3) 0.003(3)
C60 0.023(4) 0.027(4) 0.054(4) 0.010(3) -0.004(3) 0.002(3)
C61 0.026(3) 0.034(4) 0.030(3) -0.007(3) 0.004(3) -0.001(3)
C62 0.026(4) 0.032(4) 0.035(4) -0.008(3) 0.004(3) -0.002(3)
Cl1 0.0609(12) 0.0545(13) 0.0348(9) 0.0041(9) -0.0045(8) 0.0030(10)
O1 0.083(5) 0.148(7) 0.077(4) 0.048(4) -0.028(4) -0.066(5)
O2 0.053(3) 0.068(4) 0.050(3) -0.004(3) -0.007(2) -0.001(3)
O3 0.115(5) 0.083(5) 0.068(4) -0.012(3) -0.003(4) 0.049(4)
O4 0.084(4) 0.065(4) 0.047(3) 0.016(3) -0.002(3) 0.003(3)

loop_
_atom_type_symbol
_atom_type_description
_atom_type_scat_dispersion_real
_atom_type_scat_dispersion_imag
_atom_type_scat_source
C C 0.0033 0.0016 'International Tables Vol C Tables 4.2.6.8 and 6.1.1.4'
H H 0.0000 0.0000 'International Tables Vol C Tables 4.2.6.8 and 6.1.1.4'
N N 0.0061 0.0033 'International Tables Vol C Tables 4.2.6.8 and 6.1.1.4'
O O 0.0106 0.0060 'International Tables Vol C Tables 4.2.6.8 and 6.1.1.4'
S S 0.1246 0.1234 'International Tables Vol C Tables 4.2.6.8 and 6.1.1.4'
Cl Cl 0.1484 0.1585 'International Tables Vol C Tables 4.2.6.8 and 6.1.1.4'
Co Co 0.3494 0.9721 'International Tables Vol C Tables 4.2.6.8 and 6.1.1.4'

loop_
_geom_angle_atom_site_label_1
_geom_angle_atom_site_label_2
_geom_angle_atom_site_label_3
_geom_angle
_geom_angle_site_symmetry_1
_geom_angle_site_symmetry_3
_geom_angle_publ_flag
N6 Co1 N1 171.49(19) . . ?
N6 Co1 N11 91.22(19) . . ?
N1 Co1 N11 89.39(19) . . ?
N6 Co1 N16 87.80(19) . . ?
N1 Co1 N16 90.34(18) . . ?
N11 Co1 N16 171.41(19) . . ?
N6 Co1 N21 94.2(2) . . ?
N1 Co1 N21 94.23(19) . . ?
N11 Co1 N21 94.57(19) . . ?
N16 Co1 N21 94.01(19) . . ?
N6 Co1 Co2 86.32(14) . . ?
N1 Co1 Co2 85.27(13) . . ?
N11 Co1 Co2 85.26(14) . . ?
N16 Co1 Co2 86.16(14) . . ?
N21 Co1 Co2 179.48(16) . . ?
N12 Co2 N2 89.90(19) . . ?
N12 Co2 N17 177.28(19) . . ?
N2 Co2 N17 89.91(18) . . ?
N12 Co2 N7 90.53(19) . . ?
N2 Co2 N7 178.6(2) . . ?
N17 Co2 N7 89.60(19) . . ?
N12 Co2 Co3 88.60(14) . . ?
N2 Co2 Co3 90.14(14) . . ?
N17 Co2 Co3 88.69(14) . . ?
N7 Co2 Co3 88.57(14) . . ?
N12 Co2 Co1 91.80(14) . . ?
N2 Co2 Co1 91.33(14) . . ?
N17 Co2 Co1 90.92(14) . . ?
N7 Co2 Co1 89.96(14) . . ?
Co3 Co2 Co1 178.48(4) . . ?
N8 Co3 N18 89.85(19) . . ?
N8 Co3 N3 179.5(2) . . ?
N18 Co3 N3 89.66(18) . . ?
N8 Co3 N13 90.16(18) . . ?
N18 Co3 N13 179.1(2) . . ?
N3 Co3 N13 90.33(19) . . ?
N8 Co3 Co2 90.73(13) . . ?
N18 Co3 Co2 90.29(14) . . ?
N3 Co3 Co2 89.28(14) . . ?
N13 Co3 Co2 90.61(13) . . ?
N8 Co3 Co4 89.24(13) . . ?
N18 Co3 Co4 90.26(14) . . ?
N3 Co3 Co4 90.76(14) . . ?
N13 Co3 Co4 88.84(14) . . ?
Co2 Co3 Co4 179.45(5) . . ?
N14 Co4 N4 90.37(19) . . ?
N14 Co4 N9 90.38(19) . . ?
N4 Co4 N9 177.6(2) . . ?
N14 Co4 N19 179.1(2) . . ?
N4 Co4 N19 89.40(19) . . ?
N9 Co4 N19 89.81(19) . . ?
N14 Co4 Co3 90.42(14) . . ?
N4 Co4 Co3 88.16(14) . . ?
N9 Co4 Co3 89.57(14) . . ?
N19 Co4 Co3 88.66(14) . . ?
N14 Co4 Co5 90.58(14) . . ?
N4 Co4 Co5 91.09(14) . . ?
N9 Co4 Co5 91.18(14) . . ?
N19 Co4 Co5 90.34(14) . . ?
Co3 Co4 Co5 178.75(5) . . ?
N15 Co5 N10 91.29(18) . . ?
N15 Co5 N20 171.8(2) . . ?
N10 Co5 N20 88.65(19) . . ?
N15 Co5 N5 88.37(19) . . ?
N10 Co5 N5 171.27(19) . . ?
N20 Co5 N5 90.44(19) . . ?
N15 Co5 N22 94.27(19) . . ?
N10 Co5 N22 93.95(19) . . ?
N20 Co5 N22 93.96(19) . . ?
N5 Co5 N22 94.77(19) . . ?
N15 Co5 Co4 85.62(14) . . ?
N10 Co5 Co4 85.37(14) . . ?
N20 Co5 Co4 86.16(14) . . ?
N5 Co5 Co4 85.91(14) . . ?
N22 Co5 Co4 179.31(15) . . ?
C5 N1 C1 118.1(5) . . ?
C5 N1 Co1 122.2(4) . . ?
C1 N1 Co1 119.6(4) . . ?
C5 N2 C6 124.5(4) . . ?
C5 N2 Co2 116.9(4) . . ?
C6 N2 Co2 118.5(3) . . ?
C10 N3 C6 121.5(5) . . ?
C10 N3 Co3 118.7(4) . . ?
C6 N3 Co3 119.8(4) . . ?
C11 N4 C10 123.3(5) . . ?
C11 N4 Co4 116.3(4) . . ?
C10 N4 Co4 120.0(4) . . ?
C15 N5 C11 117.9(5) . . ?
C15 N5 Co5 121.3(4) . . ?
C11 N5 Co5 120.7(4) . . ?
C20 N6 C16 118.3(5) . . ?
C20 N6 Co1 120.7(4) . . ?
C16 N6 Co1 120.0(4) . . ?
C21 N7 C20 123.6(5) . . ?
C21 N7 Co2 120.0(4) . . ?
C20 N7 Co2 115.4(4) . . ?
C25 N8 C21 121.1(5) . . ?
C25 N8 Co3 120.8(4) . . ?
C21 N8 Co3 118.1(4) . . ?
C26 N9 C25 124.1(5) . . ?
C26 N9 Co4 116.4(4) . . ?
C25 N9 Co4 119.3(4) . . ?
C30 N10 C26 117.3(5) . . ?
C30 N10 Co5 121.2(4) . . ?
C26 N10 Co5 121.4(4) . . ?
C35 N11 C31 118.0(5) . . ?
C35 N11 Co1 121.8(4) . . ?
C31 N11 Co1 120.1(4) . . ?
C36 N12 C35 123.2(5) . . ?
C36 N12 Co2 120.2(3) . . ?
C35 N12 Co2 116.5(4) . . ?
C36 N13 C40 121.3(5) . . ?
C36 N13 Co3 118.7(4) . . ?
C40 N13 Co3 120.0(4) . . ?
C41 N14 C40 124.0(5) . . ?
C41 N14 Co4 116.6(4) . . ?
C40 N14 Co4 118.8(4) . . ?
C45 N15 C41 119.0(5) . . ?
C45 N15 Co5 120.5(4) . . ?
C41 N15 Co5 120.4(4) . . ?
C50 N16 C46 117.6(5) . . ?
C50 N16 Co1 121.7(4) . . ?
C46 N16 Co1 120.6(4) . . ?
C51 N17 C50 122.3(5) . . ?
C51 N17 Co2 120.4(4) . . ?
C50 N17 Co2 117.2(4) . . ?
C51 N18 C55 121.3(5) . . ?
C51 N18 Co3 119.6(4) . . ?
C55 N18 Co3 119.1(4) . . ?
C55 N19 C56 123.5(5) . . ?
C55 N19 Co4 120.4(4) . . ?
C56 N19 Co4 115.9(4) . . ?
C60 N20 C56 118.6(5) . . ?
C60 N20 Co5 120.9(4) . . ?
C56 N20 Co5 120.5(3) . . ?
C61 N21 Co1 170.4(5) . . ?
C62 N22 Co5 169.4(5) . . ?
C2 C1 N1 123.5(6) . . ?
C1 C2 C3 118.5(6) . . ?
C4 C3 C2 119.5(6) . . ?
C3 C4 C5 120.0(6) . . ?
N1 C5 N2 114.7(5) . . ?
N1 C5 C4 120.3(5) . . ?
N2 C5 C4 124.8(5) . . ?
N3 C6 N2 114.8(4) . . ?
N3 C6 C7 119.0(5) . . ?
N2 C6 C7 126.1(5) . . ?
C8 C7 C6 119.5(5) . . ?
C7 C8 C9 121.3(5) . . ?
C8 C9 C10 117.5(5) . . ?
N3 C10 N4 114.6(5) . . ?
N3 C10 C9 121.1(5) . . ?
N4 C10 C9 124.2(5) . . ?
N5 C11 N4 114.5(5) . . ?
N5 C11 C12 120.0(5) . . ?
N4 C11 C12 125.3(5) . . ?
C13 C12 C11 120.7(6) . . ?
C12 C13 C14 118.8(6) . . ?
C15 C14 C13 119.0(5) . . ?
C14 C15 N5 123.6(6) . . ?
N6 C16 C17 122.8(6) . . ?
C16 C17 C18 119.1(7) . . ?
C19 C18 C17 119.2(6) . . ?
C18 C19 C20 119.4(6) . . ?
N6 C20 N7 115.0(5) . . ?
N6 C20 C19 121.1(5) . . ?
N7 C20 C19 123.6(5) . . ?
N8 C21 N7 115.4(5) . . ?
N8 C21 C22 119.9(5) . . ?
N7 C21 C22 124.6(5) . . ?
C23 C22 C21 118.5(5) . . ?
C22 C23 C24 121.2(5) . . ?
C23 C24 C25 118.9(5) . . ?
N8 C25 N9 113.6(5) . . ?
N8 C25 C24 120.3(5) . . ?
N9 C25 C24 125.9(5) . . ?
N9 C26 N10 114.2(5) . . ?
N9 C26 C27 124.7(5) . . ?
N10 C26 C27 120.9(5) . . ?
C28 C27 C26 119.9(6) . . ?
C27 C28 C29 119.7(6) . . ?
C30 C29 C28 118.3(6) . . ?
N10 C30 C29 123.9(5) . . ?
C32 C31 N11 123.6(6) . . ?
C31 C32 C33 118.4(6) . . ?
C34 C33 C32 119.1(6) . . ?
C33 C34 C35 120.8(6) . . ?
N11 C35 N12 115.2(5) . . ?
N11 C35 C34 119.9(5) . . ?
N12 C35 C34 124.8(5) . . ?
N13 C36 N12 114.4(5) . . ?
N13 C36 C37 119.6(5) . . ?
N12 C36 C37 126.0(5) . . ?
C38 C37 C36 119.1(5) . . ?
C37 C38 C39 121.7(6) . . ?
C38 C39 C40 118.1(6) . . ?
N13 C40 N14 114.6(5) . . ?
N13 C40 C39 120.0(5) . . ?
N14 C40 C39 125.2(5) . . ?
N15 C41 N14 114.6(5) . . ?
N15 C41 C42 119.2(5) . . ?
N14 C41 C42 125.8(5) . . ?
C43 C42 C41 120.7(6) . . ?
C42 C43 C44 120.1(6) . . ?
C45 C44 C43 117.2(6) . . ?
N15 C45 C44 123.6(6) . . ?
C47 C46 N16 123.0(6) . . ?
C46 C47 C48 119.0(6) . . ?
C49 C48 C47 119.3(6) . . ?
C48 C49 C50 119.7(6) . . ?
N16 C50 N17 114.4(5) . . ?
N16 C50 C49 121.1(5) . . ?
N17 C50 C49 124.3(5) . . ?
N18 C51 N17 113.7(5) . . ?
N18 C51 C52 120.3(5) . . ?
N17 C51 C52 125.8(5) . . ?
C53 C52 C51 118.0(6) . . ?
C54 C53 C52 121.6(6) . . ?
C53 C54 C55 119.4(5) . . ?
N19 C55 N18 114.1(5) . . ?
N19 C55 C54 126.4(5) . . ?
N18 C55 C54 119.3(5) . . ?
N20 C56 N19 115.2(5) . . ?
N20 C56 C57 120.5(5) . . ?
N19 C56 C57 124.0(5) . . ?
C58 C57 C56 118.8(6) . . ?
C57 C58 C59 119.9(6) . . ?
C60 C59 C58 118.8(6) . . ?
N20 C60 C59 123.3(6) . . ?
N21 C61 S1 179.3(7) . . ?
N22 C62 S2 178.9(6) . . ?
O2 Cl1 O4 110.7(3) . . ?
O2 Cl1 O3 108.8(4) . . ?
O4 Cl1 O3 109.6(3) . . ?
O2 Cl1 O1 110.0(4) . . ?
O4 Cl1 O1 109.3(4) . . ?
O3 Cl1 O1 108.5(5) . . ?

loop_
_geom_bond_atom_site_label_1
_geom_bond_atom_site_label_2
_geom_bond_distance
_geom_bond_site_symmetry_2
_geom_bond_publ_flag
Co1 N6 1.968(5) . ?
Co1 N1 1.973(5) . ?
Co1 N11 1.973(5) . ?
Co1 N16 1.976(5) . ?
Co1 N21 2.076(5) . ?
Co1 Co2 2.2919(10) . ?
Co2 N12 1.899(4) . ?
Co2 N2 1.898(4) . ?
Co2 N17 1.901(4) . ?
Co2 N7 1.909(4) . ?
Co2 Co3 2.2376(10) . ?
Co3 N8 1.930(4) . ?
Co3 N18 1.931(5) . ?
Co3 N3 1.932(4) . ?
Co3 N13 1.935(4) . ?
Co3 Co4 2.2433(10) . ?
Co4 N14 1.888(5) . ?
Co4 N4 1.898(4) . ?
Co4 N9 1.902(4) . ?
Co4 N19 1.910(5) . ?
Co4 Co5 2.2762(10) . ?
Co5 N15 1.964(4) . ?
Co5 N10 1.966(4) . ?
Co5 N20 1.967(5) . ?
Co5 N5 1.977(5) . ?
Co5 N22 2.037(6) . ?
S1 C61 1.637(7) . ?
S2 C62 1.626(7) . ?
N1 C5 1.353(7) . ?
N1 C1 1.366(7) . ?
N2 C5 1.379(7) . ?
N2 C6 1.383(7) . ?
N3 C10 1.352(7) . ?
N3 C6 1.368(7) . ?
N4 C11 1.379(7) . ?
N4 C10 1.388(7) . ?
N5 C15 1.355(7) . ?
N5 C11 1.377(7) . ?
N6 C20 1.359(7) . ?
N6 C16 1.364(7) . ?
N7 C21 1.370(7) . ?
N7 C20 1.371(7) . ?
N8 C25 1.361(7) . ?
N8 C21 1.369(7) . ?
N9 C26 1.372(7) . ?
N9 C25 1.386(7) . ?
N10 C30 1.355(7) . ?
N10 C26 1.376(7) . ?
N11 C35 1.362(7) . ?
N11 C31 1.365(7) . ?
N12 C36 1.377(7) . ?
N12 C35 1.378(7) . ?
N13 C36 1.369(7) . ?
N13 C40 1.366(7) . ?
N14 C41 1.381(7) . ?
N14 C40 1.384(7) . ?
N15 C45 1.356(7) . ?
N15 C41 1.366(7) . ?
N16 C50 1.358(7) . ?
N16 C46 1.367(7) . ?
N17 C51 1.387(7) . ?
N17 C50 1.390(7) . ?
N18 C51 1.361(7) . ?
N18 C55 1.379(7) . ?
N19 C55 1.367(7) . ?
N19 C56 1.388(7) . ?
N20 C60 1.345(7) . ?
N20 C56 1.358(7) . ?
N21 C61 1.126(7) . ?
N22 C62 1.124(7) . ?
C1 C2 1.360(8) . ?
C2 C3 1.382(8) . ?
C3 C4 1.373(8) . ?
C4 C5 1.406(8) . ?
C6 C7 1.403(7) . ?
C7 C8 1.373(8) . ?
C8 C9 1.396(8) . ?
C9 C10 1.396(7) . ?
C11 C12 1.396(8) . ?
C12 C13 1.367(8) . ?
C13 C14 1.393(8) . ?
C14 C15 1.356(8) . ?
C16 C17 1.362(9) . ?
C17 C18 1.407(10) . ?
C18 C19 1.368(9) . ?
C19 C20 1.413(8) . ?
C21 C22 1.406(8) . ?
C22 C23 1.385(8) . ?
C23 C24 1.380(8) . ?
C24 C25 1.395(7) . ?
C26 C27 1.399(8) . ?
C27 C28 1.371(8) . ?
C28 C29 1.386(8) . ?
C29 C30 1.374(8) . ?
C31 C32 1.360(8) . ?
C32 C33 1.399(8) . ?
C33 C34 1.357(8) . ?
C34 C35 1.411(8) . ?
C36 C37 1.395(8) . ?
C37 C38 1.373(8) . ?
C38 C39 1.385(8) . ?
C39 C40 1.401(8) . ?
C41 C42 1.400(8) . ?
C42 C43 1.355(8) . ?
C43 C44 1.404(8) . ?
C44 C45 1.365(8) . ?
C46 C47 1.356(8) . ?
C47 C48 1.390(8) . ?
C48 C49 1.361(8) . ?
C49 C50 1.398(7) . ?
C51 C52 1.398(8) . ?
C52 C53 1.399(8) . ?
C53 C54 1.361(8) . ?
C54 C55 1.399(8) . ?
C56 C57 1.413(8) . ?
C57 C58 1.377(9) . ?
C58 C59 1.376(9) . ?
C59 C60 1.365(9) . ?
Cl1 O2 1.409(5) . ?
Cl1 O4 1.439(5) . ?
Cl1 O3 1.441(6) . ?
Cl1 O1 1.447(6) . ?
